data_7242282
loop_
_publ_author_name
'Yu, Hongmei'
'Zhang, Yong'
'Zhang, Baoxi'
'Wang, Ying'
'Zhang, Li'
'Zhang, Hailu'
'Gong, Ningbo'
'Lu, Yang'
'Du, Guanhua'

_publ_section_title
;
 Salt or/and cocrystal? The case of the antidepressant drug venlafaxine
;
_journal_issue 14
_journal_name_full CrystEngComm
_journal_page_first 2665
_journal_page_last 2672
_journal_paper_doi 10.1039/D0CE01851A
_journal_volume 23
_journal_year 2021
_chemical_formula_moiety 'C17 H27 N1 O2. C7 H4 N2 O6'
_chemical_formula_sum 'C24 H31 N3 O8'
_chemical_formula_weight 489.52
_space_group_crystal_system triclinic
_space_group_IT_number 2
_space_group_name_Hall '-P 1'
_space_group_name_H-M_alt 'P -1'
_atom_sites_solution_hydrogens geom
_atom_sites_solution_primary direct
_atom_sites_solution_secondary difmap
_audit_creation_method SHELXL-2016/6
_audit_update_record
;
2020-10-13 deposited with the CCDC.	2021-02-15 downloaded from the CCDC.
;
_cell_angle_alpha 83.826(2)
_cell_angle_beta 85.681(2)
_cell_angle_gamma 83.373(2)
_cell_formula_units_Z 2
_cell_length_a 8.3259(2)
_cell_length_b 12.0387(3)
_cell_length_c 12.3941(3)
_cell_measurement_reflns_used 4329
_cell_measurement_temperature 295(2)
_cell_measurement_theta_max 66.789
_cell_measurement_theta_min 3.594
_cell_volume 1224.35(5)
_computing_cell_refinement 'CrystalClear (Rigaku Inc., 2008)'
_computing_data_collection 'CrystalClear (Rigaku Inc., 2008)'
_computing_data_reduction 'CrystalClear (Rigaku Inc., 2008)'
_computing_molecular_graphics ORTEPII(Johnson,1976)andPLUTON(Spek,1990)
_computing_publication_material 'SHELXL-2016/6 (Sheldrick, 2016)'
_computing_structure_refinement 'SHELXL-2016/6 (Sheldrick, 2016)'
_computing_structure_solution 'SHELXL-2016/6 (Sheldrick, 2016)'
_diffrn_ambient_temperature 295(2)
_diffrn_measured_fraction_theta_full 0.995
_diffrn_measured_fraction_theta_max 0.995
_diffrn_measurement_device_type 'MicroMax 002+'
_diffrn_measurement_method /w/k
_diffrn_radiation_type CuK\a
_diffrn_radiation_wavelength 1.54184
_diffrn_reflns_av_R_equivalents 0.0289
_diffrn_reflns_av_unetI/netI 0.0137
_diffrn_reflns_Laue_measured_fraction_full 0.995
_diffrn_reflns_Laue_measured_fraction_max 0.995
_diffrn_reflns_limit_h_max 9
_diffrn_reflns_limit_h_min -9
_diffrn_reflns_limit_k_max 14
_diffrn_reflns_limit_k_min -14
_diffrn_reflns_limit_l_max 14
_diffrn_reflns_limit_l_min -14
_diffrn_reflns_number 33714
_diffrn_reflns_point_group_measured_fraction_full 0.995
_diffrn_reflns_point_group_measured_fraction_max 0.995
_diffrn_reflns_theta_full 66.789
_diffrn_reflns_theta_max 66.789
_diffrn_reflns_theta_min 3.594
_diffrn_source 'fine-focus sealed tube'
_exptl_absorpt_coefficient_mu 0.838
_exptl_absorpt_correction_T_max 0.882
_exptl_absorpt_correction_T_min 0.770
_exptl_absorpt_correction_type multi-scan
_exptl_absorpt_process_details ' Higashi, T. (1995).  '
_exptl_crystal_colour yellow
_exptl_crystal_density_diffrn 1.328
_exptl_crystal_description block
_exptl_crystal_F_000 520
_exptl_crystal_size_max 0.34
_exptl_crystal_size_mid 0.26
_exptl_crystal_size_min 0.15
_refine_diff_density_max 0.257
_refine_diff_density_min -0.210
_refine_diff_density_rms 0.039
_refine_ls_extinction_coef 0.0044(5)
_refine_ls_extinction_expression Fc^*^=kFc[1+0.001xFc^2^\l^3^/sin(2\q)]^-1/4^
_refine_ls_extinction_method 'SHELXL-2016/6 (Sheldrick 2016)'
_refine_ls_goodness_of_fit_ref 1.027
_refine_ls_hydrogen_treatment constr
_refine_ls_matrix_type full
_refine_ls_number_parameters 321
_refine_ls_number_reflns 4329
_refine_ls_number_restraints 0
_refine_ls_restrained_S_all 1.027
_refine_ls_R_factor_all 0.0527
_refine_ls_R_factor_gt 0.0427
_refine_ls_shift/su_max 0.000
_refine_ls_shift/su_mean 0.000
_refine_ls_structure_factor_coef Fsqd
_refine_ls_weighting_details 'w=1/[\s^2^(Fo^2^)+(0.0550P)^2^+0.3654P] where P=(Fo^2^+2Fc^2^)/3'
_refine_ls_weighting_scheme calc
_refine_ls_wR_factor_gt 0.1076
_refine_ls_wR_factor_ref 0.1169
_reflns_Friedel_coverage 0.000
_reflns_number_gt 3604
_reflns_number_total 4329
_reflns_threshold_expression 'I > 2\s(I)'
_cod_data_source_file d0ce01851a2.cif
_cod_data_source_block 6053
_cod_depositor_comments
;
The following automatic conversions were performed:

data item '_exptl_absorpt_correction_type' value 'Multi-scan' was
changed to 'multi-scan' in accordance with the
/home/data/users/saulius/crontab/automatic-downloads/rss-feeds/RSC/lib/dictionaries/cif_core.dic
dictionary named 'cif_core.dic' version 2.4.2 last updated on
2011-04-26.

Automatic conversion script
Id: cif_fix_values 7556 2019-12-06 15:28:31Z antanas 

 Adding full bibliography for 7242281--7242282.cif.
;
_cod_original_cell_volume 1224.34(6)
_cod_database_code 7242282
_shelx_shelxl_version_number 2016/6
_shelx_space_group_comment
;
The symmetry employed for this shelxl refinement is uniquely defined
by the following loop, which should always be used as a source of
symmetry information in preference to the above space-group names.
They are only intended as comments.
;
_shelx_estimated_absorpt_t_min 0.770
_shelx_estimated_absorpt_t_max 0.882
_exptl_absorpt_special_details sadabs

loop_
_space_group_symop_operation_xyz
'x, y, z'
'-x, -y, -z'

loop_
_atom_site_label
_atom_site_type_symbol
_atom_site_fract_x
_atom_site_fract_y
_atom_site_fract_z
_atom_site_U_iso_or_equiv
_atom_site_adp_type
_atom_site_occupancy
_atom_site_site_symmetry_order
_atom_site_calc_flag
_atom_site_refinement_flags_posn
_atom_site_refinement_flags_adp
_atom_site_refinement_flags_occupancy
_atom_site_disorder_assembly
_atom_site_disorder_group
N1 N -0.20147(16) 0.37471(10) 0.96456(10) 0.0437(3) Uani 1 1 d . . . . .
H1 H -0.188623 0.445557 0.919507 0.052 Uiso 1 1 calc R U . . .
N2 N 0.62064(19) 0.09688(18) 0.43385(13) 0.0661(5) Uani 1 1 d . . . . .
N3 N 0.40181(18) -0.03196(12) 0.12115(12) 0.0539(4) Uani 1 1 d . . . . .
O1 O 0.0771(2) -0.18185(11) 0.71921(12) 0.0751(4) Uani 1 1 d . . . . .
O2 O 0.02621(17) 0.46119(10) 0.77195(11) 0.0619(4) Uani 1 1 d . . . . .
H2A H -0.063920 0.486006 0.752209 0.093 Uiso 1 1 calc R U . . .
O3 O 0.2885(2) 0.44025(12) 0.25310(13) 0.0822(5) Uani 1 1 d . . . . .
O4 O 0.25263(18) 0.39293(11) 0.08806(11) 0.0706(4) Uani 1 1 d . . . . .
O5 O 0.68104(18) 0.00038(15) 0.45534(12) 0.0831(5) Uani 1 1 d . . . . .
O6 O 0.6317(2) 0.17336(18) 0.48847(14) 0.0975(6) Uani 1 1 d . . . . .
O7 O 0.4668(2) -0.12539(11) 0.14988(14) 0.0850(5) Uani 1 1 d . . . . .
O8 O 0.31984(17) -0.01173(12) 0.04258(11) 0.0690(4) Uani 1 1 d . . . . .
C1 C -0.02975(19) 0.15248(14) 0.78517(12) 0.0449(4) Uani 1 1 d . . . . .
C2 C 0.0740(2) 0.07488(14) 0.84597(13) 0.0480(4) Uani 1 1 d . . . . .
H2 H 0.123270 0.097960 0.903418 0.058 Uiso 1 1 calc R U . . .
C3 C 0.1051(2) -0.03518(14) 0.82269(13) 0.0501(4) Uani 1 1 d . . . . .
H3 H 0.174395 -0.085332 0.864649 0.060 Uiso 1 1 calc R U . . .
C4 C 0.0340(2) -0.07181(15) 0.73729(14) 0.0518(4) Uani 1 1 d . . . . .
C5 C -0.0717(2) 0.00261(16) 0.67728(14) 0.0546(4) Uani 1 1 d . . . . .
H5 H -0.121803 -0.021070 0.620527 0.066 Uiso 1 1 calc R U . . .
C6 C -0.1027(2) 0.11275(16) 0.70212(13) 0.0516(4) Uani 1 1 d . . . . .
H6 H -0.175119 0.161915 0.661633 0.062 Uiso 1 1 calc R U . . .
C7 C -0.0590(2) 0.27553(14) 0.80603(12) 0.0488(4) Uani 1 1 d . . . . .
H7 H -0.165238 0.304022 0.779206 0.059 Uiso 1 1 calc R U . . .
C8 C 0.0654(2) 0.34926(13) 0.74217(12) 0.0461(4) Uani 1 1 d . . . . .
C9 C 0.2402(2) 0.31445(17) 0.77153(15) 0.0601(5) Uani 1 1 d . . . . .
H9A H 0.248616 0.323568 0.847644 0.072 Uiso 1 1 calc R U . . .
H9B H 0.267894 0.235469 0.761958 0.072 Uiso 1 1 calc R U . . .
C10 C 0.3615(3) 0.3822(2) 0.70323(19) 0.0778(6) Uani 1 1 d . . . . .
H10A H 0.343430 0.459821 0.719622 0.093 Uiso 1 1 calc R U . . .
H10B H 0.470522 0.352745 0.721543 0.093 Uiso 1 1 calc R U . . .
C11 C 0.3453(3) 0.3772(2) 0.58283(19) 0.0820(7) Uani 1 1 d . . . . .
H11A H 0.420035 0.423827 0.541007 0.098 Uiso 1 1 calc R U . . .
H11B H 0.373244 0.300507 0.565080 0.098 Uiso 1 1 calc R U . . .
C12 C 0.1745(3) 0.41739(17) 0.55274(15) 0.0697(6) Uani 1 1 d . . . . .
H12A H 0.165671 0.411357 0.476046 0.084 Uiso 1 1 calc R U . . .
H12B H 0.149371 0.495813 0.565373 0.084 Uiso 1 1 calc R U . . .
C13 C 0.0539(2) 0.34808(14) 0.61962(13) 0.0544(4) Uani 1 1 d . . . . .
H13A H 0.073278 0.271084 0.601443 0.065 Uiso 1 1 calc R U . . .
H13B H -0.054912 0.377283 0.600652 0.065 Uiso 1 1 calc R U . . .
C14 C -0.0714(2) 0.28870(17) 0.92830(14) 0.0619(5) Uani 1 1 d . . . . .
H14A H -0.089485 0.216683 0.967700 0.074 Uiso 1 1 calc R U . . .
H14B H 0.031681 0.308019 0.948119 0.074 Uiso 1 1 calc R U . . .
C15 C -0.1824(3) 0.39300(17) 1.07973(14) 0.0707(6) Uani 1 1 d . . . . .
H15A H -0.198280 0.325275 1.125794 0.106 Uiso 1 1 calc R U . . .
H15B H -0.261116 0.452668 1.101052 0.106 Uiso 1 1 calc R U . . .
H15C H -0.075443 0.412844 1.086539 0.106 Uiso 1 1 calc R U . . .
C16 C -0.3642(3) 0.3448(2) 0.9526(2) 0.0820(7) Uani 1 1 d . . . . .
H16A H -0.381872 0.346443 0.876808 0.123 Uiso 1 1 calc R U . . .
H16B H -0.443066 0.397721 0.985478 0.123 Uiso 1 1 calc R U . . .
H16C H -0.374348 0.270701 0.987795 0.123 Uiso 1 1 calc R U . . .
C17 C 0.0123(3) -0.2235(2) 0.6302(2) 0.0846(7) Uani 1 1 d . . . . .
H17A H 0.044398 -0.180862 0.563647 0.127 Uiso 1 1 calc R U . . .
H17B H -0.103746 -0.216518 0.639873 0.127 Uiso 1 1 calc R U . . .
H17C H 0.052724 -0.301125 0.626974 0.127 Uiso 1 1 calc R U . . .
C18 C 0.37824(19) 0.25459(13) 0.21342(13) 0.0457(4) Uani 1 1 d . . . . .
C19 C 0.4629(2) 0.23152(15) 0.30661(14) 0.0510(4) Uani 1 1 d . . . . .
H19 H 0.475715 0.288568 0.349195 0.061 Uiso 1 1 calc R U . . .
C20 C 0.52825(19) 0.12247(15) 0.33541(13) 0.0497(4) Uani 1 1 d . . . . .
C21 C 0.51063(19) 0.03458(14) 0.27673(13) 0.0481(4) Uani 1 1 d . . . . .
H21 H 0.554393 -0.038418 0.297917 0.058 Uiso 1 1 calc R U . . .
C22 C 0.42488(18) 0.06012(13) 0.18498(13) 0.0434(4) Uani 1 1 d . . . . .
C23 C 0.35987(19) 0.16822(13) 0.15129(13) 0.0440(4) Uani 1 1 d . . . . .
H23 H 0.304673 0.182737 0.087924 0.053 Uiso 1 1 calc R U . . .
C24 C 0.3007(2) 0.37351(15) 0.18194(16) 0.0562(5) Uani 1 1 d . . . . .

loop_
_atom_site_aniso_label
_atom_site_aniso_U_11
_atom_site_aniso_U_22
_atom_site_aniso_U_33
_atom_site_aniso_U_23
_atom_site_aniso_U_13
_atom_site_aniso_U_12
N1 0.0570(8) 0.0365(6) 0.0376(7) -0.0065(5) 0.0003(6) -0.0047(6)
N2 0.0498(9) 0.1012(14) 0.0450(9) -0.0076(9) -0.0077(7) 0.0051(9)
N3 0.0530(8) 0.0491(8) 0.0590(9) -0.0061(7) -0.0062(7) -0.0001(6)
O1 0.1101(12) 0.0525(8) 0.0663(9) -0.0138(6) -0.0120(8) -0.0123(7)
O2 0.0759(9) 0.0497(7) 0.0610(8) -0.0219(6) -0.0090(7) 0.0079(6)
O3 0.0976(12) 0.0560(8) 0.0934(11) -0.0255(8) -0.0201(9) 0.0153(7)
O4 0.0889(10) 0.0540(8) 0.0600(8) 0.0068(6) -0.0021(7) 0.0173(7)
O5 0.0692(9) 0.1078(12) 0.0637(9) 0.0136(8) -0.0215(7) 0.0174(9)
O6 0.0882(12) 0.1377(16) 0.0710(10) -0.0376(10) -0.0315(9) 0.0122(10)
O7 0.1016(12) 0.0463(8) 0.1071(12) -0.0131(7) -0.0335(10) 0.0141(7)
O8 0.0745(9) 0.0709(9) 0.0647(8) -0.0127(7) -0.0236(7) -0.0037(7)
C1 0.0445(8) 0.0545(9) 0.0339(8) 0.0008(7) -0.0027(6) -0.0022(7)
C2 0.0514(9) 0.0552(10) 0.0375(8) -0.0042(7) -0.0091(7) -0.0024(7)
C3 0.0562(10) 0.0506(9) 0.0421(9) 0.0009(7) -0.0065(7) -0.0026(8)
C4 0.0600(10) 0.0531(10) 0.0433(9) -0.0021(7) -0.0001(8) -0.0141(8)
C5 0.0599(11) 0.0657(11) 0.0419(9) -0.0044(8) -0.0073(8) -0.0204(9)
C6 0.0467(9) 0.0663(11) 0.0410(9) 0.0049(8) -0.0095(7) -0.0080(8)
C7 0.0500(9) 0.0592(10) 0.0330(8) -0.0024(7) -0.0046(7) 0.0106(8)
C8 0.0588(10) 0.0419(8) 0.0356(8) -0.0083(6) -0.0060(7) 0.0087(7)
C9 0.0569(11) 0.0677(12) 0.0522(10) 0.0009(9) -0.0056(8) 0.0035(9)
C10 0.0656(13) 0.0886(16) 0.0780(14) -0.0017(12) -0.0017(11) -0.0107(11)
C11 0.0889(17) 0.0824(15) 0.0713(14) -0.0041(11) 0.0248(12) -0.0178(12)
C12 0.1073(17) 0.0595(11) 0.0415(10) 0.0008(8) 0.0020(10) -0.0154(11)
C13 0.0787(12) 0.0471(9) 0.0364(8) -0.0032(7) -0.0054(8) -0.0026(8)
C14 0.0642(12) 0.0765(13) 0.0383(9) -0.0037(8) -0.0005(8) 0.0177(9)
C15 0.1114(17) 0.0598(12) 0.0414(10) -0.0136(8) -0.0082(10) -0.0014(11)
C16 0.0572(12) 0.1138(19) 0.0797(15) -0.0297(13) 0.0077(11) -0.0177(12)
C17 0.0983(17) 0.0834(15) 0.0825(16) -0.0345(12) 0.0036(13) -0.0352(13)
C18 0.0431(8) 0.0453(9) 0.0455(9) -0.0008(7) 0.0023(7) 0.0020(7)
C19 0.0460(9) 0.0592(10) 0.0479(9) -0.0117(8) -0.0004(7) -0.0011(8)
C20 0.0399(9) 0.0678(11) 0.0386(8) -0.0011(8) -0.0047(7) 0.0037(8)
C21 0.0418(9) 0.0511(9) 0.0464(9) 0.0055(7) -0.0029(7) 0.0063(7)
C22 0.0398(8) 0.0437(8) 0.0445(8) -0.0010(7) -0.0015(7) 0.0005(6)
C23 0.0416(8) 0.0488(9) 0.0387(8) 0.0023(7) -0.0043(6) 0.0027(7)
C24 0.0545(10) 0.0488(10) 0.0607(11) 0.0000(8) 0.0026(8) 0.0042(8)

loop_
_atom_type_symbol
_atom_type_description
_atom_type_scat_dispersion_real
_atom_type_scat_dispersion_imag
_atom_type_scat_source
C C 0.0181 0.0091 'International Tables Vol C Tables 4.2.6.8 and 6.1.1.4'
H H 0.0000 0.0000 'International Tables Vol C Tables 4.2.6.8 and 6.1.1.4'
N N 0.0311 0.0180 'International Tables Vol C Tables 4.2.6.8 and 6.1.1.4'
O O 0.0492 0.0322 'International Tables Vol C Tables 4.2.6.8 and 6.1.1.4'

loop_
_geom_angle_atom_site_label_1
_geom_angle_atom_site_label_2
_geom_angle_atom_site_label_3
_geom_angle
_geom_angle_site_symmetry_1
_geom_angle_site_symmetry_3
_geom_angle_publ_flag
C16 N1 C14 112.80(15) . . ?
C16 N1 C15 110.19(16) . . ?
C14 N1 C15 109.69(14) . . ?
O6 N2 O5 124.11(18) . . ?
O6 N2 C20 117.82(18) . . ?
O5 N2 C20 118.07(18) . . ?
O8 N3 O7 123.36(16) . . ?
O8 N3 C22 118.89(14) . . ?
O7 N3 C22 117.75(15) . . ?
C4 O1 C17 118.38(17) . . ?
C6 C1 C2 116.79(16) . . ?
C6 C1 C7 121.05(14) . . ?
C2 C1 C7 122.14(15) . . ?
C3 C2 C1 121.39(16) . . ?
C2 C3 C4 120.56(16) . . ?
O1 C4 C5 125.05(16) . . ?
O1 C4 C3 115.73(16) . . ?
C5 C4 C3 119.22(17) . . ?
C4 C5 C6 119.57(16) . . ?
C5 C6 C1 122.42(16) . . ?
C1 C7 C14 111.26(14) . . ?
C1 C7 C8 113.49(12) . . ?
C14 C7 C8 112.15(15) . . ?
O2 C8 C9 105.83(14) . . ?
O2 C8 C13 110.00(13) . . ?
C9 C8 C13 109.63(14) . . ?
O2 C8 C7 107.29(13) . . ?
C9 C8 C7 113.78(13) . . ?
C13 C8 C7 110.17(14) . . ?
C10 C9 C8 113.13(16) . . ?
C11 C10 C9 111.03(19) . . ?
C12 C11 C10 110.71(18) . . ?
C11 C12 C13 110.71(17) . . ?
C12 C13 C8 112.66(16) . . ?
N1 C14 C7 115.24(14) . . ?
C19 C18 C23 119.59(15) . . ?
C19 C18 C24 119.95(16) . . ?
C23 C18 C24 120.42(15) . . ?
C20 C19 C18 119.03(16) . . ?
C21 C20 C19 122.99(16) . . ?
C21 C20 N2 117.39(16) . . ?
C19 C20 N2 119.62(17) . . ?
C20 C21 C22 116.56(15) . . ?
C21 C22 C23 122.77(16) . . ?
C21 C22 N3 118.03(14) . . ?
C23 C22 N3 119.20(15) . . ?
C22 C23 C18 119.04(15) . . ?
O3 C24 O4 126.86(17) . . ?
O3 C24 C18 116.83(17) . . ?
O4 C24 C18 116.29(16) . . ?

loop_
_geom_bond_atom_site_label_1
_geom_bond_atom_site_label_2
_geom_bond_distance
_geom_bond_site_symmetry_2
_geom_bond_publ_flag
N1 C16 1.463(3) . ?
N1 C14 1.488(2) . ?
N1 C15 1.490(2) . ?
N2 O6 1.216(2) . ?
N2 O5 1.222(2) . ?
N2 C20 1.477(2) . ?
N3 O8 1.2183(19) . ?
N3 O7 1.2194(19) . ?
N3 C22 1.467(2) . ?
O1 C4 1.370(2) . ?
O1 C17 1.425(3) . ?
O2 C8 1.4304(18) . ?
O3 C24 1.246(2) . ?
O4 C24 1.249(2) . ?
C1 C6 1.387(2) . ?
C1 C2 1.396(2) . ?
C1 C7 1.520(2) . ?
C2 C3 1.378(2) . ?
C3 C4 1.386(2) . ?
C4 C5 1.380(3) . ?
C5 C6 1.384(3) . ?
C7 C14 1.535(2) . ?
C7 C8 1.557(2) . ?
C8 C9 1.527(2) . ?
C8 C13 1.531(2) . ?
C9 C10 1.521(3) . ?
C10 C11 1.517(3) . ?
C11 C12 1.509(3) . ?
C12 C13 1.520(3) . ?
C18 C19 1.385(2) . ?
C18 C23 1.387(2) . ?
C18 C24 1.524(2) . ?
C19 C20 1.382(2) . ?
C20 C21 1.374(3) . ?
C21 C22 1.376(2) . ?
C22 C23 1.384(2) . ?
